data_7016756
loop_
_publ_author_name
'Li, Jiaye'
'Stasch, Andreas'
'Schenk, Christian'
'Jones, Cameron'

_publ_section_title
;
 Extremely bulky amido-group 14 element chloride complexes: Potential
 synthons for low oxidation state main group chemistry.
;
_journal_issue 40
_journal_name_full 'Dalton transactions (Cambridge, England : 2003)'
_journal_page_first 10448
_journal_page_last 10456
_journal_paper_doi 10.1039/c1dt10678c
_journal_volume 40
_journal_year 2011
_chemical_formula_sum 'C40 H46 Li N O Si'
_chemical_formula_weight 591.81
_chemical_name_systematic
;
?
;
_space_group_IT_number 2
_symmetry_cell_setting triclinic
_symmetry_space_group_name_Hall '-P 1'
_symmetry_space_group_name_H-M 'P -1'
_atom_sites_solution_hydrogens geom
_atom_sites_solution_primary direct
_atom_sites_solution_secondary difmap
_audit_creation_method SHELXL-97
_cell_angle_alpha 74.610(8)
_cell_angle_beta 88.130(6)
_cell_angle_gamma 68.295(8)
_cell_formula_units_Z 2
_cell_length_a 9.8835(6)
_cell_length_b 10.1932(11)
_cell_length_c 18.8112(14)
_cell_measurement_temperature 123(2)
_cell_volume 1693.1(3)
_computing_structure_refinement 'SHELXL-97 (Sheldrick, 1997)'
_computing_structure_solution 'SHELXS-97 (Sheldrick, 1990)'
_diffrn_ambient_temperature 123(2)
_diffrn_measured_fraction_theta_full 0.989
_diffrn_measured_fraction_theta_max 0.989
_diffrn_measurement_device_type mirror
_diffrn_radiation_monochromator graphite
_diffrn_radiation_source 'Enhance Ultra (Cu) X-ray Source'
_diffrn_radiation_type CuK\a
_diffrn_radiation_wavelength 1.54184
_diffrn_reflns_av_R_equivalents 0.0414
_diffrn_reflns_av_sigmaI/netI 0.0398
_diffrn_reflns_limit_h_max 11
_diffrn_reflns_limit_h_min -11
_diffrn_reflns_limit_k_max 12
_diffrn_reflns_limit_k_min -12
_diffrn_reflns_limit_l_max 22
_diffrn_reflns_limit_l_min -22
_diffrn_reflns_number 20449
_diffrn_reflns_theta_full 67.22
_diffrn_reflns_theta_max 67.22
_diffrn_reflns_theta_min 4.80
_exptl_absorpt_coefficient_mu 0.836
_exptl_absorpt_correction_T_max 0.974
_exptl_absorpt_correction_T_min 0.911
_exptl_absorpt_correction_type multi-scan
_exptl_absorpt_process_details 'SCALE3 ABSPACK'
_exptl_crystal_density_diffrn 1.161
_exptl_crystal_density_method 'not measured'
_exptl_crystal_description block
_exptl_crystal_F_000 636
_exptl_crystal_size_max 0.10
_exptl_crystal_size_mid 0.05
_exptl_crystal_size_min 0.03
_refine_diff_density_max 0.295
_refine_diff_density_min -0.289
_refine_diff_density_rms 0.049
_refine_ls_extinction_method none
_refine_ls_goodness_of_fit_ref 1.049
_refine_ls_hydrogen_treatment constr
_refine_ls_matrix_type full
_refine_ls_number_parameters 403
_refine_ls_number_reflns 6002
_refine_ls_number_restraints 0
_refine_ls_restrained_S_all 1.049
_refine_ls_R_factor_all 0.0570
_refine_ls_R_factor_gt 0.0407
_refine_ls_shift/su_max 0.000
_refine_ls_shift/su_mean 0.000
_refine_ls_structure_factor_coef Fsqd
_refine_ls_weighting_details 'calc w=1/[\s^2^(Fo^2^)+(0.0650P)^2^+0.2242P] where P=(Fo^2^+2Fc^2^)/3'
_refine_ls_weighting_scheme calc
_refine_ls_wR_factor_gt 0.1060
_refine_ls_wR_factor_ref 0.1134
_reflns_number_gt 4815
_reflns_number_total 6002
_reflns_threshold_expression >2sigma(I)
_cod_data_source_file c1dt10678c.txt
_cod_data_source_block Ar*NSiMe3LiOEt2
_cod_original_cell_volume 1693.1(2)
_cod_original_sg_symbol_H-M P-1
_cod_database_code 7016756

loop_
_symmetry_equiv_pos_as_xyz
'x, y, z'
'-x, -y, -z'

loop_
_atom_site_label
_atom_site_type_symbol
_atom_site_fract_x
_atom_site_fract_y
_atom_site_fract_z
_atom_site_U_iso_or_equiv
_atom_site_adp_type
_atom_site_occupancy
_atom_site_symmetry_multiplicity
_atom_site_calc_flag
_atom_site_refinement_flags
Si1 Si 0.68469(5) 0.40111(5) 0.26711(2) 0.02141(13) Uani 1 1 d .
O1 O 0.22651(13) 0.58823(13) 0.30155(6) 0.0276(3) Uani 1 1 d .
N1 N 0.57897(14) 0.58121(14) 0.24321(7) 0.0186(3) Uani 1 1 d .
C1 C 0.62834(16) 0.69545(16) 0.21757(8) 0.0169(3) Uani 1 1 d .
Li1 Li 0.3774(4) 0.6421(4) 0.2560(2) 0.0393(8) Uani 1 1 d .
C2 C 0.64909(17) 0.77495(17) 0.26502(8) 0.0177(3) Uani 1 1 d .
C3 C 0.70198(17) 0.88626(17) 0.23897(9) 0.0184(3) Uani 1 1 d .
H3 H 0.7187 0.9348 0.2725 0.022 Uiso 1 1 calc R
C4 C 0.73134(17) 0.92900(17) 0.16549(9) 0.0186(3) Uani 1 1 d .
C5 C 0.69874(17) 0.86047(17) 0.11727(8) 0.0187(3) Uani 1 1 d .
H5 H 0.7113 0.8924 0.0661 0.022 Uiso 1 1 calc R
C6 C 0.64837(17) 0.74676(17) 0.14153(8) 0.0172(3) Uani 1 1 d .
C7 C 0.79355(19) 1.04647(18) 0.13934(9) 0.0233(4) Uani 1 1 d .
H7A H 0.8040 1.0638 0.0860 0.035 Uiso 1 1 calc R
H7B H 0.8894 1.0147 0.1653 0.035 Uiso 1 1 calc R
H7C H 0.7277 1.1374 0.1496 0.035 Uiso 1 1 calc R
C8 C 0.60078(18) 0.74287(17) 0.34337(8) 0.0188(3) Uani 1 1 d .
H8 H 0.6301 0.6340 0.3614 0.023 Uiso 1 1 calc R
C9 C 0.43430(18) 0.80883(18) 0.34483(9) 0.0205(3) Uani 1 1 d .
C10 C 0.34157(19) 0.89613(18) 0.28194(9) 0.0235(4) Uani 1 1 d .
H10 H 0.3820 0.9192 0.2360 0.028 Uiso 1 1 calc R
C11 C 0.1907(2) 0.95011(19) 0.28532(10) 0.0285(4) Uani 1 1 d .
H11 H 0.1295 1.0082 0.2416 0.034 Uiso 1 1 calc R
C12 C 0.1288(2) 0.9202(2) 0.35169(10) 0.0306(4) Uani 1 1 d .
H12 H 0.0258 0.9574 0.3539 0.037 Uiso 1 1 calc R
C13 C 0.2194(2) 0.8351(2) 0.41485(10) 0.0315(4) Uani 1 1 d .
H13 H 0.1784 0.8146 0.4609 0.038 Uiso 1 1 calc R
C14 C 0.3698(2) 0.7796(2) 0.41137(9) 0.0265(4) Uani 1 1 d .
H14 H 0.4303 0.7205 0.4552 0.032 Uiso 1 1 calc R
C15 C 0.67976(18) 0.78566(18) 0.39627(8) 0.0204(3) Uani 1 1 d .
C16 C 0.82005(19) 0.69175(19) 0.42533(9) 0.0249(4) Uani 1 1 d .
H16 H 0.8639 0.6021 0.4123 0.030 Uiso 1 1 calc R
C17 C 0.8976(2) 0.7259(2) 0.47300(10) 0.0313(4) Uani 1 1 d .
H17 H 0.9934 0.6601 0.4923 0.038 Uiso 1 1 calc R
C18 C 0.8350(2) 0.8564(2) 0.49238(10) 0.0340(4) Uani 1 1 d .
H18 H 0.8872 0.8804 0.5253 0.041 Uiso 1 1 calc R
C19 C 0.6961(2) 0.9511(2) 0.46336(10) 0.0327(4) Uani 1 1 d .
H19 H 0.6529 1.0410 0.4763 0.039 Uiso 1 1 calc R
C20 C 0.6186(2) 0.91694(19) 0.41560(9) 0.0256(4) Uani 1 1 d .
H20 H 0.5233 0.9836 0.3960 0.031 Uiso 1 1 calc R
C21 C 0.60451(17) 0.67839(17) 0.08757(8) 0.0185(3) Uani 1 1 d .
H21 H 0.6481 0.5698 0.1100 0.022 Uiso 1 1 calc R
C22 C 0.44023(18) 0.71900(18) 0.08100(8) 0.0199(3) Uani 1 1 d .
C23 C 0.34171(18) 0.85753(18) 0.08273(9) 0.0223(4) Uani 1 1 d .
H23 H 0.3774 0.9285 0.0893 0.027 Uiso 1 1 calc R
C24 C 0.19199(19) 0.8927(2) 0.07495(9) 0.0269(4) Uani 1 1 d .
H24 H 0.1264 0.9873 0.0765 0.032 Uiso 1 1 calc R
C25 C 0.1376(2) 0.7912(2) 0.06490(9) 0.0294(4) Uani 1 1 d .
H25 H 0.0352 0.8156 0.0596 0.035 Uiso 1 1 calc R
C26 C 0.2344(2) 0.6536(2) 0.06269(10) 0.0292(4) Uani 1 1 d .
H26 H 0.1983 0.5833 0.0555 0.035 Uiso 1 1 calc R
C27 C 0.3839(2) 0.61818(19) 0.07100(9) 0.0253(4) Uani 1 1 d .
H27 H 0.4490 0.5231 0.0698 0.030 Uiso 1 1 calc R
C28 C 0.66844(18) 0.70705(17) 0.01244(9) 0.0193(3) Uani 1 1 d .
C29 C 0.81983(18) 0.66251(18) 0.00911(9) 0.0226(4) Uani 1 1 d .
H29 H 0.8810 0.6165 0.0537 0.027 Uiso 1 1 calc R
C30 C 0.8823(2) 0.68397(19) -0.05757(9) 0.0255(4) Uani 1 1 d .
H30 H 0.9852 0.6546 -0.0586 0.031 Uiso 1 1 calc R
C31 C 0.7940(2) 0.74883(18) -0.12345(9) 0.0259(4) Uani 1 1 d .
H31 H 0.8365 0.7622 -0.1695 0.031 Uiso 1 1 calc R
C32 C 0.6443(2) 0.79355(19) -0.12127(9) 0.0257(4) Uani 1 1 d .
H32 H 0.5835 0.8386 -0.1660 0.031 Uiso 1 1 calc R
C33 C 0.58194(19) 0.77280(18) -0.05369(9) 0.0218(4) Uani 1 1 d .
H33 H 0.4788 0.8041 -0.0528 0.026 Uiso 1 1 calc R
C34 C 0.7797(2) 0.3314(2) 0.36296(10) 0.0371(5) Uani 1 1 d .
H34A H 0.8491 0.3788 0.3648 0.056 Uiso 1 1 calc R
H34B H 0.8321 0.2249 0.3747 0.056 Uiso 1 1 calc R
H34C H 0.7071 0.3545 0.3991 0.056 Uiso 1 1 calc R
C35 C 0.83782(19) 0.34195(19) 0.20594(10) 0.0283(4) Uani 1 1 d .
H35A H 0.7981 0.3379 0.1599 0.042 Uiso 1 1 calc R
H35B H 0.9086 0.2446 0.2315 0.042 Uiso 1 1 calc R
H35C H 0.8863 0.4126 0.1947 0.042 Uiso 1 1 calc R
C36 C 0.5658(2) 0.2961(2) 0.26352(12) 0.0358(5) Uani 1 1 d .
H36A H 0.4832 0.3250 0.2939 0.054 Uiso 1 1 calc R
H36B H 0.6227 0.1907 0.2825 0.054 Uiso 1 1 calc R
H36C H 0.5292 0.3175 0.2123 0.054 Uiso 1 1 calc R
C37 C 0.08478(19) 0.6643(2) 0.26138(10) 0.0283(4) Uani 1 1 d .
H37A H 0.0883 0.7472 0.2206 0.034 Uiso 1 1 calc R
H37B H 0.0120 0.7055 0.2950 0.034 Uiso 1 1 calc R
C38 C 0.0361(2) 0.5668(2) 0.22995(11) 0.0354(4) Uani 1 1 d .
H38A H 0.1116 0.5189 0.2000 0.053 Uiso 1 1 calc R
H38B H -0.0550 0.6258 0.1989 0.053 Uiso 1 1 calc R
H38C H 0.0199 0.4919 0.2704 0.053 Uiso 1 1 calc R
C39 C 0.2270(2) 0.4771(3) 0.36631(12) 0.0480(6) Uani 1 1 d .
H39A H 0.2230 0.3918 0.3520 0.058 Uiso 1 1 calc R
H39B H 0.1393 0.5153 0.3929 0.058 Uiso 1 1 calc R
C40 C 0.3601(2) 0.4291(2) 0.41605(11) 0.0402(5) Uani 1 1 d .
H40A H 0.4468 0.4039 0.3879 0.060 Uiso 1 1 calc R
H40B H 0.3654 0.3429 0.4561 0.060 Uiso 1 1 calc R
H40C H 0.3559 0.5089 0.4369 0.060 Uiso 1 1 calc R

loop_
_atom_site_aniso_label
_atom_site_aniso_U_11
_atom_site_aniso_U_22
_atom_site_aniso_U_33
_atom_site_aniso_U_23
_atom_site_aniso_U_13
_atom_site_aniso_U_12
Si1 0.0214(3) 0.0173(2) 0.0255(2) -0.00601(17) 0.00368(18) -0.00735(18)
O1 0.0201(6) 0.0307(7) 0.0299(6) -0.0022(5) -0.0009(5) -0.0113(5)
N1 0.0186(7) 0.0195(7) 0.0201(7) -0.0066(5) 0.0027(5) -0.0089(6)
C1 0.0111(8) 0.0164(8) 0.0217(8) -0.0055(6) 0.0008(6) -0.0033(6)
Li1 0.0248(17) 0.0326(17) 0.056(2) -0.0053(15) 0.0070(15) -0.0104(14)
C2 0.0149(8) 0.0178(8) 0.0183(8) -0.0050(6) -0.0004(6) -0.0039(6)
C3 0.0154(8) 0.0190(8) 0.0220(8) -0.0089(6) 0.0001(6) -0.0053(6)
C4 0.0153(8) 0.0185(8) 0.0222(8) -0.0067(6) 0.0009(6) -0.0055(6)
C5 0.0170(8) 0.0201(8) 0.0179(7) -0.0050(6) 0.0023(6) -0.0059(6)
C6 0.0129(8) 0.0178(8) 0.0204(8) -0.0074(6) 0.0001(6) -0.0035(6)
C7 0.0251(9) 0.0246(9) 0.0245(8) -0.0080(7) 0.0036(7) -0.0136(7)
C8 0.0193(9) 0.0188(8) 0.0191(8) -0.0057(6) 0.0012(6) -0.0076(6)
C9 0.0223(9) 0.0206(8) 0.0230(8) -0.0097(6) 0.0032(6) -0.0105(7)
C10 0.0234(9) 0.0222(8) 0.0243(8) -0.0061(7) 0.0035(7) -0.0083(7)
C11 0.0237(10) 0.0246(9) 0.0338(10) -0.0070(7) 0.0004(7) -0.0059(7)
C12 0.0198(9) 0.0345(10) 0.0408(10) -0.0165(8) 0.0070(8) -0.0098(8)
C13 0.0280(10) 0.0449(11) 0.0293(9) -0.0167(8) 0.0111(8) -0.0187(9)
C14 0.0263(10) 0.0361(10) 0.0207(8) -0.0090(7) 0.0027(7) -0.0151(8)
C15 0.0225(9) 0.0253(8) 0.0157(7) -0.0048(6) 0.0038(6) -0.0124(7)
C16 0.0235(9) 0.0278(9) 0.0232(8) -0.0070(7) 0.0036(7) -0.0095(7)
C17 0.0233(10) 0.0424(11) 0.0275(9) -0.0052(8) -0.0030(7) -0.0143(8)
C18 0.0372(12) 0.0502(12) 0.0255(9) -0.0145(8) 0.0012(8) -0.0255(10)
C19 0.0383(12) 0.0385(11) 0.0313(10) -0.0186(8) 0.0065(8) -0.0196(9)
C20 0.0255(10) 0.0273(9) 0.0255(9) -0.0093(7) 0.0027(7) -0.0103(7)
C21 0.0196(9) 0.0181(8) 0.0191(8) -0.0070(6) 0.0009(6) -0.0073(7)
C22 0.0230(9) 0.0236(8) 0.0160(7) -0.0066(6) 0.0018(6) -0.0111(7)
C23 0.0217(9) 0.0243(9) 0.0230(8) -0.0078(7) 0.0016(7) -0.0100(7)
C24 0.0217(10) 0.0309(10) 0.0249(9) -0.0067(7) 0.0026(7) -0.0070(8)
C25 0.0212(9) 0.0422(11) 0.0262(9) -0.0063(8) 0.0005(7) -0.0155(8)
C26 0.0298(10) 0.0364(10) 0.0302(9) -0.0094(8) 0.0011(7) -0.0221(8)
C27 0.0292(10) 0.0259(9) 0.0246(8) -0.0088(7) 0.0031(7) -0.0132(7)
C28 0.0229(9) 0.0158(8) 0.0215(8) -0.0083(6) 0.0030(6) -0.0079(6)
C29 0.0214(9) 0.0229(8) 0.0231(8) -0.0090(7) 0.0001(7) -0.0060(7)
C30 0.0217(9) 0.0247(9) 0.0312(9) -0.0115(7) 0.0058(7) -0.0075(7)
C31 0.0332(11) 0.0236(9) 0.0238(9) -0.0091(7) 0.0093(7) -0.0126(8)
C32 0.0325(10) 0.0234(9) 0.0206(8) -0.0053(7) 0.0000(7) -0.0102(7)
C33 0.0215(9) 0.0211(8) 0.0240(8) -0.0072(6) 0.0006(7) -0.0084(7)
C34 0.0397(12) 0.0282(10) 0.0321(10) -0.0037(8) -0.0010(8) -0.0032(9)
C35 0.0243(10) 0.0216(9) 0.0381(10) -0.0108(7) 0.0058(8) -0.0061(7)
C36 0.0358(11) 0.0278(10) 0.0513(12) -0.0162(9) 0.0152(9) -0.0176(9)
C37 0.0224(9) 0.0295(9) 0.0300(9) -0.0052(7) -0.0021(7) -0.0081(7)
C38 0.0303(11) 0.0378(11) 0.0390(11) -0.0093(9) -0.0036(8) -0.0141(9)
C39 0.0332(12) 0.0614(15) 0.0371(11) 0.0121(10) -0.0035(9) -0.0210(11)
C40 0.0334(12) 0.0494(13) 0.0307(10) -0.0032(9) -0.0003(8) -0.0127(10)

loop_
_atom_type_symbol
_atom_type_description
_atom_type_scat_dispersion_real
_atom_type_scat_dispersion_imag
_atom_type_scat_source
C C 0.0181 0.0091 'International Tables Vol C Tables 4.2.6.8 and 6.1.1.4'
H H 0.0000 0.0000 'International Tables Vol C Tables 4.2.6.8 and 6.1.1.4'
N N 0.0311 0.0180 'International Tables Vol C Tables 4.2.6.8 and 6.1.1.4'
O O 0.0492 0.0322 'International Tables Vol C Tables 4.2.6.8 and 6.1.1.4'
Si Si 0.2541 0.3302 'International Tables Vol C Tables 4.2.6.8 and 6.1.1.4'
Li Li 0.0008 0.0003 'International Tables Vol C Tables 4.2.6.8 and 6.1.1.4'

loop_
_geom_angle_atom_site_label_1
_geom_angle_atom_site_label_2
_geom_angle_atom_site_label_3
_geom_angle
N1 Si1 C36 108.04(8)
N1 Si1 C35 115.78(7)
C36 Si1 C35 106.68(8)
N1 Si1 C34 114.01(8)
C36 Si1 C34 108.08(10)
C35 Si1 C34 103.79(9)
C39 O1 C37 112.72(14)
C39 O1 Li1 131.89(16)
C37 O1 Li1 115.18(15)
C1 N1 Si1 125.53(11)
C1 N1 Li1 114.39(14)
Si1 N1 Li1 119.98(13)
N1 C1 C2 121.49(13)
N1 C1 C6 121.76(14)
C2 C1 C6 116.53(14)
O1 Li1 N1 146.1(2)
O1 Li1 C10 105.67(15)
N1 Li1 C10 97.50(15)
C3 C2 C1 120.74(14)
C3 C2 C8 120.94(14)
C1 C2 C8 118.16(14)
C2 C3 C4 122.20(14)
C2 C3 H3 118.9
C4 C3 H3 118.9
C3 C4 C5 117.27(15)
C3 C4 C7 121.05(14)
C5 C4 C7 121.67(14)
C6 C5 C4 122.09(14)
C6 C5 H5 119.0
C4 C5 H5 119.0
C5 C6 C1 120.73(14)
C5 C6 C21 121.62(14)
C1 C6 C21 117.56(14)
C4 C7 H7A 109.5
C4 C7 H7B 109.5
H7A C7 H7B 109.5
C4 C7 H7C 109.5
H7A C7 H7C 109.5
H7B C7 H7C 109.5
C2 C8 C15 112.44(13)
C2 C8 C9 111.82(13)
C15 C8 C9 112.85(13)
C2 C8 H8 106.4
C15 C8 H8 106.4
C9 C8 H8 106.4
C10 C9 C14 117.35(16)
C10 C9 C8 122.99(14)
C14 C9 C8 119.65(15)
C11 C10 C9 121.12(16)
C11 C10 Li1 98.94(13)
C9 C10 Li1 84.45(13)
C11 C10 H10 119.4
C9 C10 H10 119.4
Li1 C10 H10 86.6
C12 C11 C10 120.70(17)
C12 C11 H11 119.6
C10 C11 H11 119.6
C11 C12 C13 118.90(17)
C11 C12 H12 120.6
C13 C12 H12 120.6
C12 C13 C14 120.44(16)
C12 C13 H13 119.8
C14 C13 H13 119.8
C13 C14 C9 121.47(17)
C13 C14 H14 119.3
C9 C14 H14 119.3
C16 C15 C20 118.19(16)
C16 C15 C8 118.99(15)
C20 C15 C8 122.80(15)
C17 C16 C15 121.43(17)
C17 C16 H16 119.3
C15 C16 H16 119.3
C18 C17 C16 119.84(18)
C18 C17 H17 120.1
C16 C17 H17 120.1
C19 C18 C17 119.23(17)
C19 C18 H18 120.4
C17 C18 H18 120.4
C18 C19 C20 120.90(18)
C18 C19 H19 119.5
C20 C19 H19 119.5
C19 C20 C15 120.40(17)
C19 C20 H20 119.8
C15 C20 H20 119.8
C22 C21 C6 111.73(12)
C22 C21 C28 112.81(13)
C6 C21 C28 113.43(13)
C22 C21 H21 106.1
C6 C21 H21 106.1
C28 C21 H21 106.1
C27 C22 C23 117.95(16)
C27 C22 C21 120.04(14)
C23 C22 C21 121.98(15)
C24 C23 C22 120.75(16)
C24 C23 H23 119.6
C22 C23 H23 119.6
C25 C24 C23 120.62(17)
C25 C24 H24 119.7
C23 C24 H24 119.7
C24 C25 C26 119.12(17)
C24 C25 H25 120.4
C26 C25 H25 120.4
C25 C26 C27 120.22(17)
C25 C26 H26 119.9
C27 C26 H26 119.9
C26 C27 C22 121.33(16)
C26 C27 H27 119.3
C22 C27 H27 119.3
C33 C28 C29 117.97(15)
C33 C28 C21 122.55(15)
C29 C28 C21 119.46(14)
C30 C29 C28 121.37(16)
C30 C29 H29 119.3
C28 C29 H29 119.3
C29 C30 C31 119.91(17)
C29 C30 H30 120.0
C31 C30 H30 120.0
C32 C31 C30 119.54(15)
C32 C31 H31 120.2
C30 C31 H31 120.2
C31 C32 C33 120.21(16)
C31 C32 H32 119.9
C33 C32 H32 119.9
C28 C33 C32 120.98(16)
C28 C33 H33 119.5
C32 C33 H33 119.5
Si1 C34 H34A 109.5
Si1 C34 H34B 109.5
H34A C34 H34B 109.5
Si1 C34 H34C 109.5
H34A C34 H34C 109.5
H34B C34 H34C 109.5
Si1 C35 H35A 109.5
Si1 C35 H35B 109.5
H35A C35 H35B 109.5
Si1 C35 H35C 109.5
H35A C35 H35C 109.5
H35B C35 H35C 109.5
Si1 C36 H36A 109.5
Si1 C36 H36B 109.5
H36A C36 H36B 109.5
Si1 C36 H36C 109.5
H36A C36 H36C 109.5
H36B C36 H36C 109.5
O1 C37 C38 112.86(15)
O1 C37 H37A 109.0
C38 C37 H37A 109.0
O1 C37 H37B 109.0
C38 C37 H37B 109.0
H37A C37 H37B 107.8
C37 C38 H38A 109.5
C37 C38 H38B 109.5
H38A C38 H38B 109.5
C37 C38 H38C 109.5
H38A C38 H38C 109.5
H38B C38 H38C 109.5
O1 C39 C40 111.08(17)
O1 C39 H39A 109.4
C40 C39 H39A 109.4
O1 C39 H39B 109.4
C40 C39 H39B 109.4
H39A C39 H39B 108.0
C39 C40 H40A 109.5
C39 C40 H40B 109.5
H40A C40 H40B 109.5
C39 C40 H40C 109.5
H40A C40 H40C 109.5
H40B C40 H40C 109.5

loop_
_geom_bond_atom_site_label_1
_geom_bond_atom_site_label_2
_geom_bond_distance
Si1 N1 1.6846(14)
Si1 C36 1.873(2)
Si1 C35 1.8862(17)
Si1 C34 1.891(2)
O1 C39 1.425(2)
O1 C37 1.445(2)
O1 Li1 1.880(4)
N1 C1 1.391(2)
N1 Li1 1.883(4)
C1 C2 1.419(2)
C1 C6 1.421(2)
Li1 C10 2.655(4)
C2 C3 1.388(2)
C2 C8 1.523(2)
C3 C4 1.390(2)
C3 H3 0.9500
C4 C5 1.392(2)
C4 C7 1.505(2)
C5 C6 1.390(2)
C5 H5 0.9500
C6 C21 1.527(2)
C7 H7A 0.9800
C7 H7B 0.9800
C7 H7C 0.9800
C8 C15 1.524(2)
C8 C9 1.533(2)
C8 H8 1.0000
C9 C10 1.393(2)
C9 C14 1.397(2)
C10 C11 1.392(2)
C10 H10 0.9500
C11 C12 1.383(3)
C11 H11 0.9500
C12 C13 1.383(3)
C12 H12 0.9500
C13 C14 1.387(3)
C13 H13 0.9500
C14 H14 0.9500
C15 C16 1.388(2)
C15 C20 1.391(2)
C16 C17 1.386(3)
C16 H16 0.9500
C17 C18 1.385(3)
C17 H17 0.9500
C18 C19 1.380(3)
C18 H18 0.9500
C19 C20 1.387(3)
C19 H19 0.9500
C20 H20 0.9500
C21 C22 1.520(2)
C21 C28 1.530(2)
C21 H21 1.0000
C22 C27 1.391(2)
C22 C23 1.396(2)
C23 C24 1.390(2)
C23 H23 0.9500
C24 C25 1.385(3)
C24 H24 0.9500
C25 C26 1.385(3)
C25 H25 0.9500
C26 C27 1.389(3)
C26 H26 0.9500
C27 H27 0.9500
C28 C33 1.390(2)
C28 C29 1.398(2)
C29 C30 1.380(2)
C29 H29 0.9500
C30 C31 1.394(3)
C30 H30 0.9500
C31 C32 1.380(3)
C31 H31 0.9500
C32 C33 1.394(2)
C32 H32 0.9500
C33 H33 0.9500
C34 H34A 0.9800
C34 H34B 0.9800
C34 H34C 0.9800
C35 H35A 0.9800
C35 H35B 0.9800
C35 H35C 0.9800
C36 H36A 0.9800
C36 H36B 0.9800
C36 H36C 0.9800
C37 C38 1.501(3)
C37 H37A 0.9900
C37 H37B 0.9900
C38 H38A 0.9800
C38 H38B 0.9800
C38 H38C 0.9800
C39 C40 1.485(3)
C39 H39A 0.9900
C39 H39B 0.9900
C40 H40A 0.9800
C40 H40B 0.9800
C40 H40C 0.9800
